data_2241149
loop_
_publ_author_name
'Richers, Casseday P.'
'Bertke, Jeffery A.'
'Rauchfuss, Thomas B.'

_publ_contact_author
;
Jeffery A. Bertke
School of Chemical Sciences
University of Illinois at Urbana-Champaign
Urbana, Illinois  61801
USA
;
_publ_section_title
;
 Crystal structure of
 bis(acetylacetonato-\k^2^<i>O</i>,<i>O</i>')(tetrahydrofuran-\k<i>O</i>)(trifluoromethanesulfonato-\k<i>O</i>)iron(III)
;
_journal_coeditor_code ZS2341
_journal_issue 10
_journal_name_full 'Acta Crystallographica Section E'
_journal_page_first 1165
_journal_page_last 1168
_journal_paper_doi 10.1107/S2056989015016849
_journal_volume 71
_journal_year 2015
_chemical_formula_iupac '[Fe (C F3 O3 S) (C5 H7 O2)2 (C4 H8 O)] '
_chemical_formula_moiety 'C15 H22 F3 Fe O8 S'
_chemical_formula_sum 'C15 H22 F3 Fe O8 S'
_chemical_formula_weight 475.23
_chemical_name_systematic
Bis(acetylacetonato-\k^2^<i>O</i>,<i>O</i>')(tetrahydrofuran-\k<i>O</i>)(trifluoromethanesulfonato-\k<i>O</i>)iron(III)
_space_group_crystal_system monoclinic
_space_group_IT_number 14
_space_group_name_Hall '-P 2ybc'
_space_group_name_H-M_alt 'P 1 21/c 1'
_symmetry_space_group_name_Hall '-P 2ybc'
_symmetry_space_group_name_H-M 'P 1 21/c 1'
_atom_sites_solution_hydrogens geom
_audit_creation_method SHELXL-2014/6
_cell_angle_alpha 90
_cell_angle_beta 100.451(2)
_cell_angle_gamma 90
_cell_formula_units_Z 4
_cell_length_a 15.0118(8)
_cell_length_b 8.4523(4)
_cell_length_c 15.9842(9)
_cell_measurement_reflns_used 9821
_cell_measurement_temperature 103(2)
_cell_measurement_theta_max 27.14
_cell_measurement_theta_min 2.59
_cell_volume 1994.50(18)
_computing_cell_refinement
;
SAINT (Bruker, 2013)
;
_computing_data_collection
;
APEX2 (Bruker, 2013)
;
_computing_data_reduction
;
SAINT, XPREP, SADABS and <i>TWINABS</i> (Bruker, 2013)
;
_computing_molecular_graphics
;
SHELXTL (Sheldrick, 2008) and CrystalMaker (CrystalMaker, 1994)
;
_computing_publication_material
;
<i>XCIF</i> (Bruker, 2013) and publCIF (Westrip, 2010)
;
_computing_structure_refinement
;
SHELXL2013 (Sheldrick, 2015)
;
_computing_structure_solution
;
SHELXS97 (Sheldrick, 2008)
;
_diffrn_ambient_temperature 103(2)
_diffrn_measured_fraction_theta_full 1.000
_diffrn_measured_fraction_theta_max 0.997
_diffrn_measurement_device 'Bruker D8 Venture/Photon 100'
_diffrn_measurement_method 'profile data from \f and \w scans'
_diffrn_radiation_monochromator 'multilayer mirrors'
_diffrn_radiation_source 'microfocus sealed tube'
_diffrn_radiation_type MoK\a
_diffrn_radiation_wavelength 0.71073
_diffrn_reflns_av_R_equivalents 0.0580
_diffrn_reflns_limit_h_max 19
_diffrn_reflns_limit_h_min -19
_diffrn_reflns_limit_k_max 10
_diffrn_reflns_limit_k_min -10
_diffrn_reflns_limit_l_max 20
_diffrn_reflns_limit_l_min -20
_diffrn_reflns_number 48981
_diffrn_reflns_theta_full 25.242
_diffrn_reflns_theta_max 27.156
_diffrn_reflns_theta_min 2.591
_diffrn_standards_number 0
_exptl_absorpt_coefficient_mu 0.927
_exptl_absorpt_correction_T_max 0.95448
_exptl_absorpt_correction_T_min 0.72044
_exptl_absorpt_correction_type integration
_exptl_absorpt_process_details
;
(SADABS; Bruker, 2013)
;
_exptl_crystal_colour red
_exptl_crystal_density_diffrn 1.583
_exptl_crystal_density_method 'not measured'
_exptl_crystal_description needle
_exptl_crystal_F_000 980
_exptl_crystal_size_max 0.768
_exptl_crystal_size_mid 0.088
_exptl_crystal_size_min 0.079
_refine_diff_density_max 0.290
_refine_diff_density_min -0.382
_refine_ls_extinction_method none
_refine_ls_goodness_of_fit_ref 1.057
_refine_ls_hydrogen_treatment constr
_refine_ls_matrix_type full
_refine_ls_number_parameters 330
_refine_ls_number_reflns 4417
_refine_ls_number_restraints 344
_refine_ls_restrained_S_all 1.038
_refine_ls_R_factor_all 0.0327
_refine_ls_R_factor_gt 0.0254
_refine_ls_shift/su_max 0.001
_refine_ls_shift/su_mean 0.000
_refine_ls_structure_factor_coef Fsqd
_refine_ls_weighting_details 'w=1/[\s^2^(Fo^2^)+(0.0300P)^2^+1.2450P] where P=(Fo^2^+2Fc^2^)/3'
_refine_ls_weighting_scheme calc
_refine_ls_wR_factor_gt 0.0636
_refine_ls_wR_factor_ref 0.0656
_reflns_number_gt 3800
_reflns_number_total 4417
_reflns_threshold_expression 'I > 2\s(I)'
_cod_data_source_file zs2341sup1.cif
_cod_data_source_block I
_cod_database_code 2241149
_shelx_space_group_comment
;
The symmetry employed for this shelxl refinement is uniquely defined
by the following loop, which should always be used as a source of
symmetry information in preference to the above space-group names.
They are only intended as comments.
;
_shelx_estimated_absorpt_t_min 0.536
_shelx_estimated_absorpt_t_max 0.930
_shelxl_version_number 2014/6

loop_
_space_group_symop_operation_xyz
'x, y, z'
'-x, y+1/2, -z+1/2'
'-x, -y, -z'
'x, -y-1/2, z-1/2'

loop_
_atom_site_type_symbol
_atom_site_label
_atom_site_fract_x
_atom_site_fract_y
_atom_site_fract_z
_atom_site_U_iso_or_equiv
_atom_site_adp_type
_atom_site_calc_flag
_atom_site_occupancy
_atom_site_disorder_assembly
_atom_site_disorder_group
Fe Fe1 0.70581(2) 0.58797(3) 0.74733(2) 0.01158(7) Uani d 1 . .
O O1 0.63555(7) 0.39298(13) 0.72713(7) 0.0148(2) Uani d 1 . .
O O2 0.59623(7) 0.70589(13) 0.69469(7) 0.0149(2) Uani d 1 . .
C C1 0.53914(11) 0.19970(19) 0.65236(11) 0.0190(3) Uani d 1 . .
H H1A 0.5792 0.1539 0.6167 0.028 Uiso calc 1 . .
H H1B 0.4762 0.1933 0.6225 0.028 Uiso calc 1 . .
H H1C 0.5457 0.1409 0.7060 0.028 Uiso calc 1 . .
C C2 0.56412(10) 0.36918(19) 0.67064(10) 0.0142(3) Uani d 1 . .
C C3 0.51150(11) 0.48966(19) 0.62755(10) 0.0161(3) Uani d 1 . .
H H3 0.4612 0.4605 0.5852 0.019 Uiso calc 1 . .
C C4 0.52805(10) 0.65102(19) 0.64266(9) 0.0139(3) Uani d 1 . .
C C5 0.46288(11) 0.7717(2) 0.59819(11) 0.0189(3) Uani d 1 . .
H H5A 0.4358 0.8302 0.6403 0.028 Uiso calc 1 . .
H H5B 0.4150 0.7183 0.5583 0.028 Uiso calc 1 . .
H H5C 0.4952 0.8455 0.5670 0.028 Uiso calc 1 . .
O O3 0.68185(7) 0.60779(13) 0.86430(7) 0.0160(2) Uani d 1 . .
O O4 0.82353(7) 0.49312(13) 0.79526(7) 0.0146(2) Uani d 1 . .
C C6 0.69073(12) 0.5923(2) 1.01300(10) 0.0207(4) Uani d 1 . .
H H6A 0.6823 0.7058 1.0215 0.031 Uiso calc 1 . .
H H6B 0.7315 0.5487 1.0625 0.031 Uiso calc 1 . .
H H6C 0.6320 0.5386 1.0062 0.031 Uiso calc 1 . .
C C7 0.73100(11) 0.56757(18) 0.93464(10) 0.0145(3) Uani d 1 . .
C C8 0.81768(11) 0.5026(2) 0.94177(11) 0.0205(4) Uani d 1 . .
H H8 0.8498 0.4788 0.9972 0.025 Uiso calc 1 . .
C C9 0.85978(11) 0.47054(18) 0.87341(10) 0.0143(3) Uani d 1 . .
C C10 0.95457(11) 0.4060(2) 0.88703(11) 0.0211(4) Uani d 1 . .
H H10A 0.9567 0.3141 0.8501 0.032 Uiso calc 1 . .
H H10B 0.9730 0.3741 0.9466 0.032 Uiso calc 1 . .
H H10C 0.9959 0.4878 0.8733 0.032 Uiso calc 1 . .
S S1 0.7575(2) 0.4546(5) 0.5659(2) 0.0133(7) Uani d 0.622(16) A 1
O O5 0.7471(8) 0.5722(10) 0.6313(4) 0.0148(14) Uani d 0.622(16) A 1
O O6 0.7263(6) 0.5123(11) 0.4815(4) 0.0255(14) Uani d 0.622(16) A 1
O O7 0.7340(4) 0.2959(7) 0.5840(5) 0.0218(11) Uani d 0.622(16) A 1
C C11 0.8807(3) 0.4490(8) 0.5760(4) 0.0251(11) Uani d 0.622(16) A 1
F F1 0.9134(4) 0.5931(7) 0.5691(5) 0.0487(14) Uani d 0.622(16) A 1
F F2 0.9202(3) 0.3903(10) 0.6507(2) 0.0451(12) Uani d 0.622(16) A 1
F F3 0.9047(7) 0.3580(11) 0.5158(6) 0.0374(15) Uani d 0.622(16) A 1
S S1B 0.7611(4) 0.4453(9) 0.5676(3) 0.0166(12) Uani d 0.378(16) A 2
O O5B 0.7429(13) 0.5656(16) 0.6296(7) 0.014(2) Uani d 0.378(16) A 2
O O6B 0.7140(9) 0.4806(17) 0.4836(6) 0.0209(19) Uani d 0.378(16) A 2
O O7B 0.7585(8) 0.2869(11) 0.5971(9) 0.027(2) Uani d 0.378(16) A 2
C C11B 0.8794(5) 0.4866(12) 0.5638(6) 0.0249(18) Uani d 0.378(16) A 2
F F1B 0.8914(6) 0.6304(9) 0.5356(7) 0.0424(16) Uani d 0.378(16) A 2
F F2B 0.9310(4) 0.4709(16) 0.6402(4) 0.047(2) Uani d 0.378(16) A 2
F F3B 0.9104(11) 0.3852(18) 0.5118(9) 0.037(2) Uani d 0.378(16) A 2
O O8 0.76794(8) 0.80858(13) 0.75681(7) 0.0171(2) Uani d 1 . .
C C12 0.72268(12) 0.9548(2) 0.77383(13) 0.0237(4) Uani d 1 . .
H H12A 0.6923 0.9419 0.8235 0.028 Uiso calc 1 . .
H H12B 0.6768 0.9859 0.7239 0.028 Uiso calc 1 . .
C C13 0.79668(13) 1.0771(2) 0.79186(12) 0.0252(4) Uani d 1 . .
H H13A 0.8229 1.0812 0.8533 0.030 Uiso calc 1 . .
H H13B 0.7738 1.1834 0.7728 0.030 Uiso calc 1 . .
C C14 0.86588(12) 1.0189(2) 0.74034(12) 0.0238(4) Uani d 1 . .
H H14A 0.8492 1.0511 0.6800 0.029 Uiso calc 1 . .
H H14B 0.9272 1.0593 0.7639 0.029 Uiso calc 1 . .
C C15 0.86120(12) 0.8415(2) 0.74971(14) 0.0291(4) Uani d 1 . .
H H15A 0.8771 0.7876 0.6994 0.035 Uiso calc 1 . .
H H15B 0.9032 0.8055 0.8012 0.035 Uiso calc 1 . .

loop_
_atom_site_aniso_label
_atom_site_aniso_U_11
_atom_site_aniso_U_22
_atom_site_aniso_U_33
_atom_site_aniso_U_12
_atom_site_aniso_U_13
_atom_site_aniso_U_23
Fe1 0.00926(11) 0.01369(11) 0.01071(11) 0.00065(8) -0.00107(8) -0.00028(8)
O1 0.0115(5) 0.0167(5) 0.0150(5) -0.0007(4) -0.0010(4) 0.0020(4)
O2 0.0116(5) 0.0162(5) 0.0152(6) 0.0010(4) -0.0023(4) -0.0011(4)
C1 0.0140(8) 0.0176(8) 0.0242(9) -0.0032(6) 0.0002(7) -0.0022(7)
C2 0.0111(7) 0.0194(8) 0.0129(7) -0.0026(6) 0.0044(6) -0.0020(6)
C3 0.0118(8) 0.0206(8) 0.0142(8) -0.0003(6) -0.0021(6) -0.0024(6)
C4 0.0103(7) 0.0216(8) 0.0098(7) 0.0018(6) 0.0019(6) 0.0001(6)
C5 0.0155(8) 0.0207(8) 0.0182(8) 0.0039(6) -0.0027(7) 0.0004(6)
O3 0.0127(5) 0.0222(6) 0.0123(5) 0.0033(5) -0.0002(4) 0.0000(4)
O4 0.0117(5) 0.0179(5) 0.0132(5) 0.0025(4) -0.0006(4) -0.0004(4)
C6 0.0208(9) 0.0269(9) 0.0142(8) 0.0013(7) 0.0031(7) -0.0014(7)
C7 0.0154(8) 0.0140(7) 0.0133(7) -0.0024(6) 0.0002(6) -0.0011(6)
C8 0.0161(8) 0.0308(9) 0.0126(8) 0.0047(7) -0.0025(6) 0.0030(7)
C9 0.0118(8) 0.0116(7) 0.0178(8) -0.0010(6) -0.0017(6) 0.0015(6)
C10 0.0140(8) 0.0265(9) 0.0211(8) 0.0050(7) -0.0013(7) 0.0018(7)
S1 0.0083(9) 0.0132(9) 0.0184(12) -0.0024(7) 0.0027(7) -0.0013(7)
O5 0.017(2) 0.015(2) 0.012(2) -0.0008(19) 0.0022(19) -0.0018(19)
O6 0.031(3) 0.034(3) 0.0109(15) 0.002(2) 0.0008(14) -0.0019(14)
O7 0.019(2) 0.0163(17) 0.032(3) -0.0012(15) 0.0075(19) -0.0042(13)
C11 0.0187(18) 0.028(2) 0.030(2) -0.0036(14) 0.0092(15) -0.0096(16)
F1 0.032(2) 0.040(2) 0.081(3) -0.0199(16) 0.030(2) -0.021(2)
F2 0.0209(13) 0.076(3) 0.0348(13) 0.0163(16) -0.0044(10) -0.0075(17)
F3 0.025(2) 0.047(3) 0.043(2) 0.0016(19) 0.0147(16) -0.0223(19)
S1B 0.023(2) 0.0207(19) 0.0045(16) 0.0033(12) -0.0006(12) -0.0060(12)
O5B 0.016(4) 0.013(4) 0.014(4) 0.000(3) 0.003(3) -0.002(3)
O6B 0.019(3) 0.030(4) 0.012(3) -0.009(3) -0.0012(19) -0.003(2)
O7B 0.036(5) 0.016(2) 0.029(4) 0.011(3) 0.010(4) 0.004(2)
C11B 0.018(3) 0.034(4) 0.022(3) 0.000(3) 0.001(2) -0.011(3)
F1B 0.029(3) 0.038(3) 0.065(4) -0.017(2) 0.021(3) -0.006(2)
F2B 0.019(2) 0.082(5) 0.036(3) 0.013(3) -0.0121(17) -0.020(3)
F3B 0.022(3) 0.049(5) 0.044(4) -0.002(3) 0.015(3) -0.023(3)
O8 0.0116(5) 0.0136(5) 0.0260(6) 0.0004(4) 0.0029(5) -0.0043(5)
C12 0.0208(9) 0.0162(8) 0.0346(10) 0.0029(7) 0.0063(8) -0.0087(7)
C13 0.0318(10) 0.0166(8) 0.0279(10) -0.0043(7) 0.0075(8) -0.0068(7)
C14 0.0225(9) 0.0190(8) 0.0299(10) -0.0038(7) 0.0050(8) -0.0013(7)
C15 0.0131(9) 0.0202(9) 0.0541(13) -0.0033(7) 0.0066(8) -0.0066(9)

loop_
_atom_type_symbol
_atom_type_description
_atom_type_scat_dispersion_real
_atom_type_scat_dispersion_imag
_atom_type_scat_source
C C 0.0033 0.0016 'International Tables Vol C Tables 4.2.6.8 and 6.1.1.4'
H H 0.0000 0.0000 'International Tables Vol C Tables 4.2.6.8 and 6.1.1.4'
O O 0.0106 0.0060 'International Tables Vol C Tables 4.2.6.8 and 6.1.1.4'
F F 0.0171 0.0103 'International Tables Vol C Tables 4.2.6.8 and 6.1.1.4'
S S 0.1246 0.1234 'International Tables Vol C Tables 4.2.6.8 and 6.1.1.4'
Fe Fe 0.3463 0.8444 'International Tables Vol C Tables 4.2.6.8 and 6.1.1.4'

loop_
_exptl_crystal_face_index_h
_exptl_crystal_face_index_k
_exptl_crystal_face_index_l
_exptl_crystal_face_perp_dist
1.00 0.00 0.00 0.0400
-1.00 0.00 0.00 0.0210
0.00 1.00 0.00 0.3840
0.00 -1.00 0.00 0.3790
0.00 0.00 1.00 0.0330
0.00 0.00 -1.00 0.0240
-1.00 -1.00 -1.00 0.2840
-3.00 1.00 1.00 0.1810

loop_
_geom_angle_atom_site_label_1
_geom_angle_atom_site_label_2
_geom_angle_atom_site_label_3
_geom_angle
O1 Fe1 O4 98.09(5)
O1 Fe1 O3 92.44(5)
O4 Fe1 O3 88.33(5)
O1 Fe1 O2 88.42(5)
O4 Fe1 O2 172.76(5)
O3 Fe1 O2 94.58(5)
O1 Fe1 O5 92.2(3)
O4 Fe1 O5 85.9(3)
O3 Fe1 O5 173.1(3)
O2 Fe1 O5 90.7(3)
O1 Fe1 O5B 89.9(4)
O4 Fe1 O5B 86.9(5)
O3 Fe1 O5B 174.9(6)
O2 Fe1 O5B 89.9(5)
O1 Fe1 O8 172.60(5)
O4 Fe1 O8 88.72(5)
O3 Fe1 O8 90.64(5)
O2 Fe1 O8 84.63(5)
O5 Fe1 O8 85.4(2)
O5B Fe1 O8 87.5(4)
C2 O1 Fe1 127.22(10)
C4 O2 Fe1 126.75(10)
C2 C1 H1A 109.5
C2 C1 H1B 109.5
H1A C1 H1B 109.5
C2 C1 H1C 109.5
H1A C1 H1C 109.5
H1B C1 H1C 109.5
O1 C2 C3 123.98(15)
O1 C2 C1 115.74(14)
C3 C2 C1 120.28(14)
C2 C3 C4 124.09(15)
C2 C3 H3 118.0
C4 C3 H3 118.0
O2 C4 C3 124.06(14)
O2 C4 C5 115.87(14)
C3 C4 C5 120.06(14)
C4 C5 H5A 109.5
C4 C5 H5B 109.5
H5A C5 H5B 109.5
C4 C5 H5C 109.5
H5A C5 H5C 109.5
H5B C5 H5C 109.5
C7 O3 Fe1 129.59(10)
C9 O4 Fe1 129.27(10)
C7 C6 H6A 109.5
C7 C6 H6B 109.5
H6A C6 H6B 109.5
C7 C6 H6C 109.5
H6A C6 H6C 109.5
H6B C6 H6C 109.5
O3 C7 C8 123.95(15)
O3 C7 C6 116.28(14)
C8 C7 C6 119.77(15)
C9 C8 C7 124.32(15)
C9 C8 H8 117.8
C7 C8 H8 117.8
O4 C9 C8 124.44(15)
O4 C9 C10 114.74(14)
C8 C9 C10 120.83(15)
C9 C10 H10A 109.5
C9 C10 H10B 109.5
H10A C10 H10B 109.5
C9 C10 H10C 109.5
H10A C10 H10C 109.5
H10B C10 H10C 109.5
O7 S1 O6 117.4(4)
O7 S1 O5 115.3(4)
O6 S1 O5 112.4(4)
O7 S1 C11 103.9(3)
O6 S1 C11 104.2(4)
O5 S1 C11 101.0(4)
S1 O5 Fe1 140.4(5)
F1 C11 F2 107.9(4)
F1 C11 F3 108.5(5)
F2 C11 F3 107.4(5)
F1 C11 S1 110.6(3)
F2 C11 S1 111.6(4)
F3 C11 S1 110.7(5)
O7B S1B O6B 118.0(7)
O7B S1B O5B 114.0(7)
O6B S1B O5B 111.4(8)
O7B S1B C11B 106.1(5)
O6B S1B C11B 104.3(6)
O5B S1B C11B 101.0(7)
S1B O5B Fe1 141.8(8)
F1B C11B F2B 108.2(6)
F1B C11B F3B 107.2(8)
F2B C11B F3B 107.3(9)
F1B C11B S1B 112.5(5)
F2B C11B S1B 111.0(5)
F3B C11B S1B 110.5(8)
C15 O8 C12 109.89(12)
C15 O8 Fe1 126.35(10)
C12 O8 Fe1 123.75(10)
O8 C12 C13 105.35(14)
O8 C12 H12A 110.7
C13 C12 H12A 110.7
O8 C12 H12B 110.7
C13 C12 H12B 110.7
H12A C12 H12B 108.8
C12 C13 C14 103.12(14)
C12 C13 H13A 111.1
C14 C13 H13A 111.1
C12 C13 H13B 111.1
C14 C13 H13B 111.1
H13A C13 H13B 109.1
C15 C14 C13 102.66(15)
C15 C14 H14A 111.2
C13 C14 H14A 111.2
C15 C14 H14B 111.2
C13 C14 H14B 111.2
H14A C14 H14B 109.1
O8 C15 C14 105.13(14)
O8 C15 H15A 110.7
C14 C15 H15A 110.7
O8 C15 H15B 110.7
C14 C15 H15B 110.7
H15A C15 H15B 108.8

loop_
_geom_bond_atom_site_label_1
_geom_bond_atom_site_label_2
_geom_bond_distance
_geom_bond_publ_flag
Fe1 O1 1.9517(11) y
Fe1 O4 1.9651(11) y
Fe1 O3 1.9742(11) y
Fe1 O2 1.9762(11) y
Fe1 O8 2.0781(11) y
Fe1 O5 2.063(4) y
Fe1 O5B 2.066(6) y
O1 C2 1.2862(19) ?
O2 C4 1.2827(19) ?
C1 C2 1.496(2) ?
C1 H1A 0.9800 ?
C1 H1B 0.9800 ?
C1 H1C 0.9800 ?
C2 C3 1.392(2) ?
C3 C4 1.399(2) ?
C3 H3 0.9500 ?
C4 C5 1.500(2) ?
C5 H5A 0.9800 ?
C5 H5B 0.9800 ?
C5 H5C 0.9800 ?
O3 C7 1.2740(19) ?
O4 C9 1.2830(19) ?
C6 C7 1.501(2) ?
C6 H6A 0.9800 ?
C6 H6B 0.9800 ?
C6 H6C 0.9800 ?
C7 C8 1.398(2) ?
C8 C9 1.385(2) ?
C8 H8 0.9500 ?
C9 C10 1.503(2) ?
C10 H10A 0.9800 ?
C10 H10B 0.9800 ?
C10 H10C 0.9800 ?
S1 O7 1.430(4) ?
S1 O6 1.431(4) ?
S1 O5 1.472(4) ?
S1 C11 1.829(4) ?
C11 F1 1.324(5) ?
C11 F2 1.329(5) ?
C11 F3 1.332(4) ?
S1B O7B 1.422(6) ?
S1B O6B 1.431(6) ?
S1B O5B 1.479(6) ?
S1B C11B 1.822(6) ?
C11B F1B 1.319(7) ?
C11B F2B 1.330(7) ?
C11B F3B 1.335(6) ?
O8 C15 1.452(2) ?
O8 C12 1.4596(19) ?
C12 C13 1.506(2) ?
C12 H12A 0.9900 ?
C12 H12B 0.9900 ?
C13 C14 1.520(3) ?
C13 H13A 0.9900 ?
C13 H13B 0.9900 ?
C14 C15 1.509(2) ?
C14 H14A 0.9900 ?
C14 H14B 0.9900 ?
C15 H15A 0.9900 ?
C15 H15B 0.9900 ?

loop_
_geom_hbond_atom_site_label_D
_geom_hbond_atom_site_label_H
_geom_hbond_atom_site_label_A
_geom_hbond_site_symmetry_A
_geom_hbond_distance_DH
_geom_hbond_distance_HA
_geom_hbond_distance_DA
_geom_hbond_angle_DHA
C1 H1B O3 2_646 0.98 2.53 3.370(2) 144
C5 H5A O1 2_656 0.98 2.60 3.539(2) 161
C5 H5B O6B 3_666 0.98 2.56 3.471(12) 154
C6 H6A O5 4_576 0.98 2.63 3.429(9) 138
C6 H6A O6 4_576 0.98 2.58 3.436(10) 145
C10 H10B F3 4_566 0.98 2.56 3.214(6) 124
C12 H12A O6 4_576 0.99 2.51 3.321(7) 138
C12 H12A O6B 4_576 0.99 2.60 3.423(11) 140
C14 H14A O7B 1_565 0.99 2.63 3.411(10) 136
C14 H14B F2B 2_756 0.99 2.50 3.316(6) 139

_cod_database_fobs_code 2241149
